data_4106867
loop_
_publ_author_name
'Weidong Rao'
'Dewi Susanti'
'Philip Wai Hong Chan'

_publ_section_title
;
 Gold-Catalyzed Tandem 1,3-Migration/[2 + 2] Cycloaddition of 1,7-Enyne
 Benzoates to Azabicyclo[4.2.0]oct-5-enes
;
_journal_name_full 'Journal of the American Chemical Society'
_journal_page_first 15248
_journal_page_last 15251
_journal_paper_doi 10.1021/ja2052304
_journal_volume 133
_journal_year 2011
_chemical_absolute_configuration ad
_chemical_formula_moiety 'C22 H27 N O3 S'
_chemical_formula_sum 'C22 H27 N O3 S'
_chemical_formula_weight 385.51
_chemical_name_systematic
; 
 ? 
;
_space_group_IT_number 4
_symmetry_cell_setting monoclinic
_symmetry_space_group_name_Hall 'P 2yb'
_symmetry_space_group_name_H-M 'P 1 21 1'
_atom_sites_solution_hydrogens geom
_atom_sites_solution_primary direct
_atom_sites_solution_secondary difmap
_audit_creation_method SHELXL-97
_cell_angle_alpha 90.00
_cell_angle_beta 90.1340(10)
_cell_angle_gamma 90.00
_cell_formula_units_Z 4
_cell_length_a 9.5737(3)
_cell_length_b 12.7735(4)
_cell_length_c 16.7885(5)
_cell_measurement_reflns_used 7501
_cell_measurement_temperature 103(2)
_cell_measurement_theta_max 27.55
_cell_measurement_theta_min 2.43
_cell_volume 2053.05(11)
_computing_cell_refinement 'Bruker SAINT'
_computing_data_collection 'Bruker APEX2'
_computing_data_reduction 'Bruker SAINT'
_computing_molecular_graphics 'Bruker SHELXTL'
_computing_publication_material 'Bruker SHELXTL'
_computing_structure_refinement 'SHELXL-97 (Sheldrick, 2008)'
_computing_structure_solution 'SHELXS-97 (Sheldrick, 2008)'
_diffrn_ambient_temperature 103(2)
_diffrn_measured_fraction_theta_full 0.999
_diffrn_measured_fraction_theta_max 0.999
_diffrn_measurement_device_type 'Bruker APEX-II CCD'
_diffrn_measurement_method '\f and \w scans'
_diffrn_radiation_monochromator graphite
_diffrn_radiation_source 'fine-focus sealed tube'
_diffrn_radiation_type MoK\a
_diffrn_radiation_wavelength 0.71073
_diffrn_reflns_av_R_equivalents 0.0372
_diffrn_reflns_av_sigmaI/netI 0.0517
_diffrn_reflns_limit_h_max 12
_diffrn_reflns_limit_h_min -12
_diffrn_reflns_limit_k_max 16
_diffrn_reflns_limit_k_min -16
_diffrn_reflns_limit_l_max 22
_diffrn_reflns_limit_l_min -20
_diffrn_reflns_number 22698
_diffrn_reflns_theta_full 27.80
_diffrn_reflns_theta_max 27.80
_diffrn_reflns_theta_min 2.00
_exptl_absorpt_coefficient_mu 0.179
_exptl_absorpt_correction_T_max 0.9685
_exptl_absorpt_correction_T_min 0.9318
_exptl_absorpt_correction_type multi-scan
_exptl_absorpt_process_details sadabs
_exptl_crystal_colour colourless
_exptl_crystal_density_diffrn 1.247
_exptl_crystal_description block
_exptl_crystal_F_000 824
_exptl_crystal_size_max 0.40
_exptl_crystal_size_mid 0.28
_exptl_crystal_size_min 0.18
_refine_diff_density_max 0.390
_refine_diff_density_min -0.548
_refine_diff_density_rms 0.139
_refine_ls_abs_structure_details 'Flack H D (1983), Acta Cryst. A39, 876-881'
_refine_ls_abs_structure_Flack -0.01(5)
_refine_ls_extinction_method none
_refine_ls_goodness_of_fit_ref 1.095
_refine_ls_hydrogen_treatment mixed
_refine_ls_matrix_type full
_refine_ls_number_parameters 503
_refine_ls_number_reflns 9624
_refine_ls_number_restraints 2
_refine_ls_restrained_S_all 1.094
_refine_ls_R_factor_all 0.0482
_refine_ls_R_factor_gt 0.0409
_refine_ls_shift/su_max 0.001
_refine_ls_shift/su_mean 0.000
_refine_ls_structure_factor_coef Fsqd
_refine_ls_weighting_details 'calc w=1/[\s^2^(Fo^2^)+(0.0648P)^2^+0.0000P] where P=(Fo^2^+2Fc^2^)/3'
_refine_ls_weighting_scheme calc
_refine_ls_wR_factor_gt 0.1012
_refine_ls_wR_factor_ref 0.1142
_reflns_number_gt 8751
_reflns_number_total 9624
_reflns_threshold_expression >2sigma(I)
_cod_data_source_file ja2052304_si_005.cif
_cod_data_source_block chan121r
_cod_database_code 4106867

loop_
_symmetry_equiv_pos_as_xyz
'x, y, z'
'-x, y+1/2, -z'

loop_
_atom_site_label
_atom_site_type_symbol
_atom_site_fract_x
_atom_site_fract_y
_atom_site_fract_z
_atom_site_U_iso_or_equiv
_atom_site_adp_type
_atom_site_occupancy
_atom_site_symmetry_multiplicity
_atom_site_calc_flag
_atom_site_refinement_flags
C1 C -0.2332(3) 0.7464(2) 1.08299(12) 0.0276(5) Uani 1 1 d .
H1A H -0.3238 0.7762 1.0979 0.041 Uiso 1 1 calc R
H1B H -0.1587 0.7959 1.0967 0.041 Uiso 1 1 calc R
H1C H -0.2185 0.6806 1.1118 0.041 Uiso 1 1 calc R
C2 C -0.2310(2) 0.72545(19) 0.99346(12) 0.0213(5) Uani 1 1 d .
H2 H -0.2664 0.7913 0.9683 0.026 Uiso 1 1 calc R
C3 C -0.3371(2) 0.6415(2) 0.97105(14) 0.0281(5) Uani 1 1 d .
H3A H -0.3146 0.5764 0.9991 0.042 Uiso 1 1 calc R
H3B H -0.3341 0.6294 0.9134 0.042 Uiso 1 1 calc R
H3C H -0.4309 0.6648 0.9862 0.042 Uiso 1 1 calc R
C4 C -0.0822(2) 0.70880(17) 0.95815(11) 0.0162(4) Uani 1 1 d .
H4 H -0.0244 0.7695 0.9765 0.019 Uiso 1 1 calc R
C5 C 0.0017(2) 0.60851(17) 0.97945(11) 0.0176(4) Uani 1 1 d .
C6 C 0.1535(2) 0.62109(18) 0.95056(13) 0.0215(5) Uani 1 1 d .
H6A H 0.1537 0.6244 0.8916 0.026 Uiso 1 1 calc R
H6B H 0.1909 0.6883 0.9708 0.026 Uiso 1 1 calc R
C7 C 0.2502(3) 0.5327(2) 0.97732(15) 0.0292(5) Uani 1 1 d .
H7A H 0.2525 0.5299 1.0356 0.044 Uiso 1 1 calc R
H7B H 0.3446 0.5455 0.9571 0.044 Uiso 1 1 calc R
H7C H 0.2155 0.4659 0.9564 0.044 Uiso 1 1 calc R
C8 C -0.0607(2) 0.51426(18) 0.94169(12) 0.0198(5) Uani 1 1 d .
C9 C -0.1089(2) 0.44065(18) 0.90764(12) 0.0196(4) Uani 1 1 d .
C10 C -0.1689(2) 0.35183(17) 0.86728(12) 0.0190(5) Uani 1 1 d .
C11 C -0.1033(2) 0.30925(19) 0.79980(12) 0.0217(5) Uani 1 1 d .
H11 H -0.0196 0.3398 0.7803 0.026 Uiso 1 1 calc R
C12 C -0.1597(2) 0.22325(19) 0.76178(13) 0.0243(5) Uani 1 1 d .
H12 H -0.1144 0.1948 0.7164 0.029 Uiso 1 1 calc R
C13 C -0.2825(3) 0.1780(2) 0.78950(14) 0.0290(5) Uani 1 1 d .
H13 H -0.3201 0.1180 0.7639 0.035 Uiso 1 1 calc R
C14 C -0.3496(3) 0.2213(2) 0.85493(15) 0.0311(6) Uani 1 1 d .
H14 H -0.4349 0.1918 0.8731 0.037 Uiso 1 1 calc R
C15 C -0.2936(3) 0.3067(2) 0.89384(13) 0.0259(5) Uani 1 1 d .
H15 H -0.3400 0.3351 0.9389 0.031 Uiso 1 1 calc R
C16 C 0.1363(2) 0.82930(17) 0.81900(11) 0.0150(4) Uani 1 1 d .
C17 C 0.2115(2) 0.89422(18) 0.86976(13) 0.0222(5) Uani 1 1 d .
H17 H 0.1653 0.9337 0.9098 0.027 Uiso 1 1 calc R
C18 C 0.3552(2) 0.9002(2) 0.86095(14) 0.0262(5) Uani 1 1 d .
H18 H 0.4072 0.9446 0.8954 0.031 Uiso 1 1 calc R
C19 C 0.4250(2) 0.84319(19) 0.80314(13) 0.0231(5) Uani 1 1 d .
C20 C 0.5802(3) 0.8540(2) 0.79210(17) 0.0369(6) Uani 1 1 d .
H20A H 0.6183 0.8997 0.8337 0.055 Uiso 1 1 calc R
H20B H 0.5993 0.8844 0.7397 0.055 Uiso 1 1 calc R
H20C H 0.6241 0.7848 0.7958 0.055 Uiso 1 1 calc R
C21 C 0.3473(2) 0.77719(19) 0.75480(13) 0.0227(5) Uani 1 1 d .
H21 H 0.3940 0.7362 0.7159 0.027 Uiso 1 1 calc R
C22 C 0.2040(2) 0.76927(18) 0.76154(12) 0.0190(4) Uani 1 1 d .
H22 H 0.1526 0.7238 0.7277 0.023 Uiso 1 1 calc R
C23 C 0.6188(2) 0.7034(2) 0.55084(15) 0.0272(5) Uani 1 1 d .
H23A H 0.6256 0.7010 0.6091 0.041 Uiso 1 1 calc R
H23B H 0.6076 0.6322 0.5300 0.041 Uiso 1 1 calc R
H23C H 0.5380 0.7459 0.5353 0.041 Uiso 1 1 calc R
C24 C 0.7513(2) 0.75175(18) 0.51686(13) 0.0196(5) Uani 1 1 d .
H24 H 0.7390 0.7546 0.4577 0.024 Uiso 1 1 calc R
C25 C 0.7666(3) 0.86491(19) 0.54571(14) 0.0259(5) Uani 1 1 d .
H25A H 0.6797 0.9032 0.5353 0.039 Uiso 1 1 calc R
H25B H 0.8437 0.8987 0.5173 0.039 Uiso 1 1 calc R
H25C H 0.7861 0.8653 0.6030 0.039 Uiso 1 1 calc R
C26 C 0.8796(2) 0.68191(17) 0.53328(11) 0.0155(4) Uani 1 1 d .
H26 H 0.8597 0.6127 0.5078 0.019 Uiso 1 1 calc R
C27 C 1.0199(2) 0.72213(17) 0.49671(12) 0.0173(4) Uani 1 1 d .
C28 C 1.1245(2) 0.63126(18) 0.49183(13) 0.0210(5) Uani 1 1 d .
H28A H 1.1367 0.6011 0.5457 0.025 Uiso 1 1 calc R
H28B H 1.0848 0.5760 0.4572 0.025 Uiso 1 1 calc R
C29 C 1.2666(3) 0.6621(2) 0.45980(14) 0.0289(5) Uani 1 1 d .
H29A H 1.2572 0.6849 0.4043 0.043 Uiso 1 1 calc R
H29B H 1.3298 0.6019 0.4625 0.043 Uiso 1 1 calc R
H29C H 1.3048 0.7196 0.4919 0.043 Uiso 1 1 calc R
C30 C 1.0817(2) 0.80833(17) 0.54465(11) 0.0174(4) Uani 1 1 d .
C31 C 1.1381(2) 0.87800(18) 0.57989(12) 0.0193(4) Uani 1 1 d .
C32 C 1.2042(2) 0.96284(17) 0.62198(12) 0.0193(5) Uani 1 1 d .
C33 C 1.3461(3) 0.9844(2) 0.61073(14) 0.0291(6) Uani 1 1 d .
H33 H 1.3990 0.9439 0.5742 0.035 Uiso 1 1 calc R
C34 C 1.4094(3) 1.0644(2) 0.65263(14) 0.0349(7) Uani 1 1 d .
H34 H 1.5058 1.0785 0.6447 0.042 Uiso 1 1 calc R
C35 C 1.3342(3) 1.1243(2) 0.70596(15) 0.0324(6) Uani 1 1 d .
H35 H 1.3786 1.1790 0.7349 0.039 Uiso 1 1 calc R
C36 C 1.1936(3) 1.1037(2) 0.71687(15) 0.0317(6) Uani 1 1 d .
H36 H 1.1409 1.1451 0.7530 0.038 Uiso 1 1 calc R
C37 C 1.1292(2) 1.02347(18) 0.67569(13) 0.0228(5) Uani 1 1 d .
H37 H 1.0329 1.0096 0.6841 0.027 Uiso 1 1 calc R
C38 C 0.7250(2) 0.50855(17) 0.67662(12) 0.0159(4) Uani 1 1 d .
C39 C 0.6497(2) 0.5501(2) 0.74061(12) 0.0214(4) Uani 1 1 d .
H39 H 0.6929 0.5977 0.7765 0.026 Uiso 1 1 calc R
C40 C 0.5123(3) 0.5213(2) 0.75089(14) 0.0271(5) Uani 1 1 d .
H40 H 0.4616 0.5496 0.7945 0.033 Uiso 1 1 calc R
C41 C 0.4456(2) 0.45234(19) 0.69978(15) 0.0259(5) Uani 1 1 d .
C42 C 0.2940(3) 0.4240(2) 0.71060(19) 0.0400(7) Uani 1 1 d .
H42A H 0.2817 0.3893 0.7622 0.060 Uiso 1 1 calc R
H42B H 0.2648 0.3765 0.6678 0.060 Uiso 1 1 calc R
H42C H 0.2370 0.4877 0.7089 0.060 Uiso 1 1 calc R
C43 C 0.5233(3) 0.4098(2) 0.63736(15) 0.0282(5) Uani 1 1 d .
H43 H 0.4805 0.3609 0.6023 0.034 Uiso 1 1 calc R
C44 C 0.6618(2) 0.43741(18) 0.62548(13) 0.0228(5) Uani 1 1 d .
H44 H 0.7130 0.4079 0.5826 0.027 Uiso 1 1 calc R
N1 N -0.09179(19) 0.71726(15) 0.87066(10) 0.0156(4) Uani 1 1 d D
H1N H -0.086(3) 0.6653(18) 0.8417(13) 0.020(6) Uiso 1 1 d D
N2 N 0.90135(19) 0.66143(14) 0.61860(10) 0.0148(4) Uani 1 1 d D
H2N H 0.900(3) 0.709(2) 0.6514(14) 0.035(8) Uiso 1 1 d D
O1 O -0.09926(15) 0.81454(12) 0.74493(8) 0.0166(3) Uani 1 1 d .
O2 O -0.09311(16) 0.90944(12) 0.87347(8) 0.0181(3) Uani 1 1 d .
O3 O -0.00415(17) 0.60311(13) 1.06424(8) 0.0229(3) Uani 1 1 d .
H3 H 0.0404 0.5504 1.0801 0.034 Uiso 1 1 calc R
O4 O 0.96099(15) 0.56471(12) 0.73850(8) 0.0183(3) Uani 1 1 d .
O5 O 0.96025(16) 0.47388(12) 0.60764(9) 0.0193(3) Uani 1 1 d .
O6 O 0.99274(17) 0.75586(12) 0.41671(8) 0.0220(3) Uani 1 1 d .
H6 H 0.9359 0.8059 0.4173 0.033 Uiso 1 1 calc R
S1 S -0.04667(5) 0.82339(4) 0.82504(3) 0.01376(11) Uani 1 1 d .
S2 S 0.89895(5) 0.54871(4) 0.66128(3) 0.01454(11) Uani 1 1 d .

loop_
_atom_site_aniso_label
_atom_site_aniso_U_11
_atom_site_aniso_U_22
_atom_site_aniso_U_33
_atom_site_aniso_U_23
_atom_site_aniso_U_13
_atom_site_aniso_U_12
C1 0.0269(13) 0.0384(15) 0.0176(10) -0.0028(10) 0.0036(9) 0.0003(11)
C2 0.0199(12) 0.0290(12) 0.0151(10) -0.0002(9) 0.0033(8) -0.0016(10)
C3 0.0210(12) 0.0351(14) 0.0281(12) -0.0034(11) 0.0044(10) -0.0039(11)
C4 0.0175(11) 0.0184(10) 0.0128(9) 0.0001(8) -0.0002(8) -0.0029(8)
C5 0.0207(11) 0.0180(11) 0.0143(10) 0.0018(8) 0.0001(8) -0.0031(9)
C6 0.0222(12) 0.0195(11) 0.0229(11) 0.0045(9) -0.0002(9) -0.0008(9)
C7 0.0226(13) 0.0278(13) 0.0371(13) 0.0079(11) 0.0013(10) 0.0036(10)
C8 0.0241(12) 0.0204(11) 0.0150(10) 0.0034(8) 0.0028(8) -0.0015(9)
C9 0.0238(12) 0.0182(11) 0.0169(10) 0.0038(8) 0.0007(8) -0.0011(9)
C10 0.0238(12) 0.0165(11) 0.0167(10) 0.0016(8) -0.0045(8) 0.0002(8)
C11 0.0225(12) 0.0214(12) 0.0212(10) 0.0035(9) -0.0006(9) 0.0002(9)
C12 0.0275(13) 0.0256(12) 0.0199(10) -0.0014(9) -0.0029(9) 0.0016(10)
C13 0.0344(14) 0.0279(13) 0.0246(12) -0.0031(10) -0.0065(10) -0.0056(11)
C14 0.0254(13) 0.0371(15) 0.0308(13) 0.0003(11) 0.0034(10) -0.0110(11)
C15 0.0265(12) 0.0293(13) 0.0218(11) -0.0018(10) 0.0027(9) -0.0025(10)
C16 0.0127(9) 0.0175(10) 0.0146(9) 0.0040(8) 0.0013(7) -0.0017(9)
C17 0.0195(12) 0.0237(12) 0.0233(11) -0.0044(9) 0.0008(9) -0.0015(9)
C18 0.0171(12) 0.0286(13) 0.0329(13) -0.0040(10) -0.0047(10) -0.0046(10)
C19 0.0152(11) 0.0266(13) 0.0274(11) 0.0049(9) 0.0021(9) 0.0010(9)
C20 0.0166(12) 0.0435(17) 0.0504(16) -0.0011(13) 0.0029(11) -0.0021(11)
C21 0.0196(12) 0.0261(12) 0.0224(11) 0.0018(9) 0.0048(9) 0.0032(9)
C22 0.0190(11) 0.0205(11) 0.0176(10) 0.0001(9) 0.0000(8) 0.0002(9)
C23 0.0192(12) 0.0257(13) 0.0368(13) 0.0044(10) -0.0057(10) 0.0028(10)
C24 0.0218(12) 0.0188(11) 0.0181(10) 0.0029(8) -0.0021(8) 0.0012(9)
C25 0.0242(13) 0.0216(12) 0.0318(12) -0.0002(10) -0.0027(10) 0.0023(10)
C26 0.0187(11) 0.0164(10) 0.0114(9) -0.0004(7) -0.0013(8) -0.0024(8)
C27 0.0227(11) 0.0169(10) 0.0123(9) -0.0008(8) -0.0003(8) -0.0012(9)
C28 0.0222(12) 0.0180(11) 0.0228(11) 0.0010(9) 0.0037(9) -0.0009(9)
C29 0.0229(13) 0.0290(13) 0.0348(13) 0.0022(11) 0.0084(10) 0.0000(11)
C30 0.0209(11) 0.0173(11) 0.0141(9) 0.0036(8) 0.0002(8) -0.0009(9)
C31 0.0205(11) 0.0203(11) 0.0170(10) 0.0029(9) 0.0010(8) -0.0013(9)
C32 0.0270(12) 0.0171(10) 0.0137(9) 0.0033(8) -0.0039(8) -0.0030(9)
C33 0.0271(14) 0.0406(15) 0.0196(11) -0.0032(10) 0.0041(9) -0.0108(11)
C34 0.0304(14) 0.0474(18) 0.0269(12) 0.0038(12) -0.0018(10) -0.0208(13)
C35 0.0447(16) 0.0247(13) 0.0277(12) 0.0008(10) -0.0138(11) -0.0128(12)
C36 0.0403(16) 0.0275(13) 0.0273(12) -0.0063(10) -0.0107(11) 0.0047(11)
C37 0.0225(12) 0.0239(12) 0.0219(10) 0.0013(9) -0.0050(9) 0.0010(9)
C38 0.0160(11) 0.0167(10) 0.0151(9) 0.0027(8) 0.0005(8) -0.0006(8)
C39 0.0219(11) 0.0240(11) 0.0184(10) -0.0049(9) 0.0001(8) -0.0009(10)
C40 0.0226(13) 0.0299(13) 0.0288(12) 0.0010(10) 0.0049(9) 0.0014(10)
C41 0.0201(12) 0.0225(12) 0.0352(13) 0.0087(10) 0.0002(10) -0.0019(9)
C42 0.0221(14) 0.0384(16) 0.0594(18) 0.0013(14) 0.0026(12) -0.0055(12)
C43 0.0256(13) 0.0250(12) 0.0341(13) -0.0037(10) -0.0044(10) -0.0051(10)
C44 0.0243(12) 0.0210(12) 0.0231(11) -0.0036(9) -0.0003(9) -0.0043(9)
N1 0.0178(9) 0.0149(9) 0.0141(8) -0.0029(7) -0.0002(7) -0.0009(7)
N2 0.0219(10) 0.0115(9) 0.0110(8) -0.0010(7) -0.0004(7) -0.0006(7)
O1 0.0171(7) 0.0190(7) 0.0135(6) -0.0005(6) -0.0003(5) 0.0000(6)
O2 0.0179(8) 0.0179(8) 0.0185(7) -0.0033(6) 0.0018(6) 0.0014(6)
O3 0.0328(9) 0.0214(8) 0.0145(7) 0.0026(6) -0.0026(6) 0.0014(7)
O4 0.0209(8) 0.0184(8) 0.0154(7) 0.0014(6) -0.0031(6) -0.0009(6)
O5 0.0231(9) 0.0161(8) 0.0188(7) -0.0011(6) 0.0033(6) 0.0013(6)
O6 0.0338(10) 0.0191(8) 0.0130(7) 0.0020(6) -0.0026(6) -0.0021(7)
S1 0.0130(2) 0.0151(2) 0.0132(2) -0.00102(19) 0.00027(17) -0.0006(2)
S2 0.0168(3) 0.0131(2) 0.0138(2) -0.00006(19) 0.00016(18) -0.0002(2)

loop_
_atom_type_symbol
_atom_type_description
_atom_type_scat_dispersion_real
_atom_type_scat_dispersion_imag
_atom_type_scat_source
C C 0.0033 0.0016 'International Tables Vol C Tables 4.2.6.8 and 6.1.1.4'
H H 0.0000 0.0000 'International Tables Vol C Tables 4.2.6.8 and 6.1.1.4'
N N 0.0061 0.0033 'International Tables Vol C Tables 4.2.6.8 and 6.1.1.4'
O O 0.0106 0.0060 'International Tables Vol C Tables 4.2.6.8 and 6.1.1.4'
S S 0.1246 0.1234 'International Tables Vol C Tables 4.2.6.8 and 6.1.1.4'

loop_
_geom_angle_atom_site_label_1
_geom_angle_atom_site_label_2
_geom_angle_atom_site_label_3
_geom_angle
C2 C1 H1A 109.5
C2 C1 H1B 109.5
H1A C1 H1B 109.5
C2 C1 H1C 109.5
H1A C1 H1C 109.5
H1B C1 H1C 109.5
C3 C2 C1 110.84(19)
C3 C2 C4 114.81(19)
C1 C2 C4 114.36(18)
C3 C2 H2 105.3
C1 C2 H2 105.3
C4 C2 H2 105.3
C2 C3 H3A 109.5
C2 C3 H3B 109.5
H3A C3 H3B 109.5
C2 C3 H3C 109.5
H3A C3 H3C 109.5
H3B C3 H3C 109.5
N1 C4 C5 108.70(17)
N1 C4 C2 108.26(17)
C5 C4 C2 119.83(18)
N1 C4 H4 106.4
C5 C4 H4 106.4
C2 C4 H4 106.4
O3 C5 C8 111.71(17)
O3 C5 C6 111.00(17)
C8 C5 C6 109.21(18)
O3 C5 C4 104.36(16)
C8 C5 C4 111.27(18)
C6 C5 C4 109.20(17)
C7 C6 C5 113.67(19)
C7 C6 H6A 108.8
C5 C6 H6A 108.8
C7 C6 H6B 108.8
C5 C6 H6B 108.8
H6A C6 H6B 107.7
C6 C7 H7A 109.5
C6 C7 H7B 109.5
H7A C7 H7B 109.5
C6 C7 H7C 109.5
H7A C7 H7C 109.5
H7B C7 H7C 109.5
C9 C8 C5 176.6(2)
C8 C9 C10 179.1(2)
C15 C10 C11 118.7(2)
C15 C10 C9 120.9(2)
C11 C10 C9 120.3(2)
C12 C11 C10 120.3(2)
C12 C11 H11 119.8
C10 C11 H11 119.8
C11 C12 C13 120.4(2)
C11 C12 H12 119.8
C13 C12 H12 119.8
C14 C13 C12 119.5(2)
C14 C13 H13 120.2
C12 C13 H13 120.2
C15 C14 C13 120.6(2)
C15 C14 H14 119.7
C13 C14 H14 119.7
C14 C15 C10 120.4(2)
C14 C15 H15 119.8
C10 C15 H15 119.8
C17 C16 C22 120.79(19)
C17 C16 S1 120.38(16)
C22 C16 S1 118.83(16)
C18 C17 C16 118.7(2)
C18 C17 H17 120.6
C16 C17 H17 120.6
C17 C18 C19 121.7(2)
C17 C18 H18 119.1
C19 C18 H18 119.1
C21 C19 C18 118.1(2)
C21 C19 C20 120.9(2)
C18 C19 C20 121.1(2)
C19 C20 H20A 109.5
C19 C20 H20B 109.5
H20A C20 H20B 109.5
C19 C20 H20C 109.5
H20A C20 H20C 109.5
H20B C20 H20C 109.5
C22 C21 C19 122.0(2)
C22 C21 H21 119.0
C19 C21 H21 119.0
C21 C22 C16 118.7(2)
C21 C22 H22 120.6
C16 C22 H22 120.6
C24 C23 H23A 109.5
C24 C23 H23B 109.5
H23A C23 H23B 109.5
C24 C23 H23C 109.5
H23A C23 H23C 109.5
H23B C23 H23C 109.5
C23 C24 C25 110.1(2)
C23 C24 C26 111.22(18)
C25 C24 C26 114.46(19)
C23 C24 H24 106.9
C25 C24 H24 106.9
C26 C24 H24 106.9
C24 C25 H25A 109.5
C24 C25 H25B 109.5
H25A C25 H25B 109.5
C24 C25 H25C 109.5
H25A C25 H25C 109.5
H25B C25 H25C 109.5
N2 C26 C24 112.84(17)
N2 C26 C27 108.70(16)
C24 C26 C27 115.07(17)
N2 C26 H26 106.6
C24 C26 H26 106.6
C27 C26 H26 106.6
O6 C27 C30 110.84(17)
O6 C27 C28 107.09(16)
C30 C27 C28 109.29(18)
O6 C27 C26 108.20(17)
C30 C27 C26 111.82(17)
C28 C27 C26 109.47(17)
C29 C28 C27 114.09(19)
C29 C28 H28A 108.7
C27 C28 H28A 108.7
C29 C28 H28B 108.7
C27 C28 H28B 108.7
H28A C28 H28B 107.6
C28 C29 H29A 109.5
C28 C29 H29B 109.5
H29A C29 H29B 109.5
C28 C29 H29C 109.5
H29A C29 H29C 109.5
H29B C29 H29C 109.5
C31 C30 C27 175.9(2)
C30 C31 C32 179.1(2)
C37 C32 C33 118.7(2)
C37 C32 C31 120.7(2)
C33 C32 C31 120.5(2)
C34 C33 C32 120.2(2)
C34 C33 H33 119.9
C32 C33 H33 119.9
C33 C34 C35 120.8(2)
C33 C34 H34 119.6
C35 C34 H34 119.6
C34 C35 C36 119.3(2)
C34 C35 H35 120.4
C36 C35 H35 120.4
C37 C36 C35 120.5(2)
C37 C36 H36 119.7
C35 C36 H36 119.7
C36 C37 C32 120.5(2)
C36 C37 H37 119.7
C32 C37 H37 119.7
C44 C38 C39 119.9(2)
C44 C38 S2 120.73(16)
C39 C38 S2 119.37(17)
C40 C39 C38 119.2(2)
C40 C39 H39 120.4
C38 C39 H39 120.4
C39 C40 C41 122.1(2)
C39 C40 H40 118.9
C41 C40 H40 118.9
C40 C41 C43 117.8(2)
C40 C41 C42 121.4(2)
C43 C41 C42 120.8(2)
C41 C42 H42A 109.5
C41 C42 H42B 109.5
H42A C42 H42B 109.5
C41 C42 H42C 109.5
H42A C42 H42C 109.5
H42B C42 H42C 109.5
C44 C43 C41 121.3(2)
C44 C43 H43 119.3
C41 C43 H43 119.3
C43 C44 C38 119.6(2)
C43 C44 H44 120.2
C38 C44 H44 120.2
C4 N1 S1 121.13(15)
C4 N1 H1N 121.6(17)
S1 N1 H1N 112.1(17)
C26 N2 S2 126.23(14)
C26 N2 H2N 122(2)
S2 N2 H2N 111(2)
C5 O3 H3 109.5
C27 O6 H6 109.5
O2 S1 O1 118.71(9)
O2 S1 N1 106.85(9)
O1 S1 N1 106.47(9)
O2 S1 C16 108.03(10)
O1 S1 C16 107.23(9)
N1 S1 C16 109.33(10)
O5 S2 O4 119.33(9)
O5 S2 N2 108.03(9)
O4 S2 N2 105.53(9)
O5 S2 C38 106.56(10)
O4 S2 C38 107.33(9)
N2 S2 C38 109.89(10)

loop_
_geom_bond_atom_site_label_1
_geom_bond_atom_site_label_2
_geom_bond_distance
C1 C2 1.527(3)
C1 H1A 0.9800
C1 H1B 0.9800
C1 H1C 0.9800
C2 C3 1.523(3)
C2 C4 1.559(3)
C2 H2 1.0000
C3 H3A 0.9800
C3 H3B 0.9800
C3 H3C 0.9800
C4 N1 1.475(2)
C4 C5 1.553(3)
C4 H4 1.0000
C5 O3 1.426(2)
C5 C8 1.486(3)
C5 C6 1.542(3)
C6 C7 1.527(3)
C6 H6A 0.9900
C6 H6B 0.9900
C7 H7A 0.9800
C7 H7B 0.9800
C7 H7C 0.9800
C8 C9 1.192(3)
C9 C10 1.440(3)
C10 C15 1.400(3)
C10 C11 1.406(3)
C11 C12 1.380(3)
C11 H11 0.9500
C12 C13 1.391(3)
C12 H12 0.9500
C13 C14 1.389(3)
C13 H13 0.9500
C14 C15 1.380(3)
C14 H14 0.9500
C15 H15 0.9500
C16 C17 1.389(3)
C16 C22 1.394(3)
C16 S1 1.756(2)
C17 C18 1.387(3)
C17 H17 0.9500
C18 C19 1.387(3)
C18 H18 0.9500
C19 C21 1.386(3)
C19 C20 1.504(3)
C20 H20A 0.9800
C20 H20B 0.9800
C20 H20C 0.9800
C21 C22 1.380(3)
C21 H21 0.9500
C22 H22 0.9500
C23 C24 1.523(3)
C23 H23A 0.9800
C23 H23B 0.9800
C23 H23C 0.9800
C24 C25 1.531(3)
C24 C26 1.542(3)
C24 H24 1.0000
C25 H25A 0.9800
C25 H25B 0.9800
C25 H25C 0.9800
C26 N2 1.471(2)
C26 C27 1.565(3)
C26 H26 1.0000
C27 O6 1.434(2)
C27 C30 1.486(3)
C27 C28 1.535(3)
C28 C29 1.517(3)
C28 H28A 0.9900
C28 H28B 0.9900
C29 H29A 0.9800
C29 H29B 0.9800
C29 H29C 0.9800
C30 C31 1.197(3)
C31 C32 1.439(3)
C32 C37 1.390(3)
C32 C33 1.399(3)
C33 C34 1.380(4)
C33 H33 0.9500
C34 C35 1.381(4)
C34 H34 0.9500
C35 C36 1.385(4)
C35 H35 0.9500
C36 C37 1.380(3)
C36 H36 0.9500
C37 H37 0.9500
C38 C44 1.388(3)
C38 C39 1.400(3)
C38 S2 1.762(2)
C39 C40 1.378(3)
C39 H39 0.9500
C40 C41 1.384(3)
C40 H40 0.9500
C41 C43 1.397(3)
C41 C42 1.507(3)
C42 H42A 0.9800
C42 H42B 0.9800
C42 H42C 0.9800
C43 C44 1.387(3)
C43 H43 0.9500
C44 H44 0.9500
N1 S1 1.6165(19)
N1 H1N 0.83(2)
N2 S2 1.6085(18)
N2 H2N 0.82(2)
O1 S1 1.4394(13)
O2 S1 1.4383(15)
O3 H3 0.8400
O4 S2 1.4394(14)
O5 S2 1.4392(15)
O6 H6 0.8400
